data_7112659
loop_
_publ_author_name
'Wenliang Huang'
'Paul M. Abukhalil'
'Saeed I. Khan'
'Paula L. Diaconescu'

_publ_section_title
;
 Group 3 metal stilbene complexes: synthesis, reactivity, and electronic
 structure studies
;
_journal_name_full Chem.Commun.
_journal_page_first 5221
_journal_paper_doi 10.1039/C3CC47505K
_journal_volume 50
_journal_year 2014
_chemical_formula_moiety 'C40 H56 Fe N2 O Si2 Y, C12 H24 O6, C6 H14, K '
_chemical_formula_sum 'C58 H94 Fe K N2 O7 Si2 Y'
_chemical_formula_weight 1171.39
_chemical_name_systematic
; 
 ? 
;
_space_group_crystal_system monoclinic
_space_group_IT_number 14
_space_group_name_Hall '-P 2yn'
_space_group_name_H-M_alt 'P 1 21/n 1'
_symmetry_space_group_name_Hall '-P 2yn'
_symmetry_space_group_name_H-M 'P 1 21/n 1'
_atom_sites_solution_hydrogens geom
_audit_creation_method SHELXL-2013
_cell_angle_alpha 90
_cell_angle_beta 90.343(4)
_cell_angle_gamma 90
_cell_formula_units_Z 4
_cell_length_a 14.082(4)
_cell_length_b 15.074(4)
_cell_length_c 28.493(8)
_cell_measurement_reflns_used 9971
_cell_measurement_temperature 100(2)
_cell_measurement_theta_max 26.34
_cell_measurement_theta_min 3.74
_cell_volume 6048(3)
_computing_cell_refinement 'SAINT V8.32B (Bruker AXS Inc., 2013'
_computing_data_collection 'APEX2 V2013.6-2'
_computing_data_reduction 'SAINT V8.32B (Bruker AXS Inc., 2013'
_computing_molecular_graphics 'Bruker SHELXTL'
_computing_publication_material 'Bruker SHELXTL'
_computing_structure_refinement 'SHELXL-2013 (Sheldrick, 2013)'
_computing_structure_solution 'SHELXS-2013 (Sheldrick 2013)'
_diffrn_ambient_temperature 100(2)
_diffrn_detector_area_resol_mean 8.3333
_diffrn_measured_fraction_theta_full 0.995
_diffrn_measured_fraction_theta_max 0.994
_diffrn_measurement_device_type 'Bruker Apex2 CCD'
_diffrn_measurement_method 'Omega and Phi Scans'
_diffrn_radiation_type MoK\a
_diffrn_radiation_wavelength 0.71073
_diffrn_reflns_av_R_equivalents 0.0709
_diffrn_reflns_av_unetI/netI 0.0623
_diffrn_reflns_Laue_measured_fraction_full 0.995
_diffrn_reflns_Laue_measured_fraction_max 0.994
_diffrn_reflns_limit_h_max 17
_diffrn_reflns_limit_h_min -17
_diffrn_reflns_limit_k_max 18
_diffrn_reflns_limit_k_min -18
_diffrn_reflns_limit_l_max 35
_diffrn_reflns_limit_l_min -35
_diffrn_reflns_number 57319
_diffrn_reflns_point_group_measured_fraction_full 0.995
_diffrn_reflns_point_group_measured_fraction_max 0.994
_diffrn_reflns_theta_full 25.000
_diffrn_reflns_theta_max 26.372
_diffrn_reflns_theta_min 3.737
_diffrn_source 'Sealed X-Ray Tube'
_exptl_absorpt_coefficient_mu 1.353
_exptl_absorpt_correction_T_max 0.76
_exptl_absorpt_correction_T_min 0.64
_exptl_absorpt_correction_type multi-scan
_exptl_absorpt_process_details 'SADABS V2012/1 (Bruker AXS Inc.)'
_exptl_crystal_colour violet
_exptl_crystal_density_diffrn 1.286
_exptl_crystal_description block
_exptl_crystal_F_000 2496
_exptl_crystal_size_max 0.240
_exptl_crystal_size_mid 0.180
_exptl_crystal_size_min 0.110
_refine_diff_density_max 0.454
_refine_diff_density_min -0.976
_refine_diff_density_rms 0.065
_refine_ls_extinction_method none
_refine_ls_goodness_of_fit_ref 1.017
_refine_ls_hydrogen_treatment constr
_refine_ls_matrix_type full
_refine_ls_number_parameters 851
_refine_ls_number_reflns 12297
_refine_ls_number_restraints 1293
_refine_ls_restrained_S_all 1.018
_refine_ls_R_factor_all 0.0890
_refine_ls_R_factor_gt 0.0498
_refine_ls_shift/su_max 0.002
_refine_ls_shift/su_mean 0.000
_refine_ls_structure_factor_coef Fsqd
_refine_ls_weighting_details 'w=1/[\s^2^(Fo^2^)+(0.0460P)^2^+5.2216P] where P=(Fo^2^+2Fc^2^)/3'
_refine_ls_weighting_scheme calc
_refine_ls_wR_factor_gt 0.1047
_refine_ls_wR_factor_ref 0.1197
_reflns_Friedel_coverage 0.000
_reflns_number_gt 8344
_reflns_number_total 12297
_reflns_threshold_expression 'I > 2\s(I)'
_cod_data_source_file c3cc47505k.txt
_cod_data_source_block Y2-stilbene-K
_cod_database_code 7112659
_shelx_space_group_comment
; 
The symmetry employed for this shelxl refinement is uniquely defined 
by the following loop, which should always be used as a source of 
symmetry information in preference to the above space-group names. 
They are only intended as comments. 
;
_shelx_estimated_absorpt_t_min 0.737
_shelx_estimated_absorpt_t_max 0.865
_shelxl_version_number 2013-3

loop_
_space_group_symop_operation_xyz
'x, y, z'
'-x+1/2, y+1/2, -z+1/2'
'-x, -y, -z'
'x-1/2, -y-1/2, z-1/2'

loop_
_atom_site_label
_atom_site_type_symbol
_atom_site_fract_x
_atom_site_fract_y
_atom_site_fract_z
_atom_site_U_iso_or_equiv
_atom_site_adp_type
_atom_site_occupancy
_atom_site_site_symmetry_order
_atom_site_calc_flag
_atom_site_refinement_flags_posn
_atom_site_refinement_flags_adp
_atom_site_refinement_flags_occupancy
_atom_site_disorder_assembly
_atom_site_disorder_group
Y1 Y 0.70091(2) 0.75601(2) 0.88706(2) 0.03575(10) Uani 1 1 d . U . . .
Fe1 Fe 0.66052(3) 0.55693(3) 0.83807(2) 0.03076(13) Uani 1 1 d . U . . .
Si1 Si 0.89429(7) 0.76388(6) 0.79643(4) 0.0363(2) Uani 1 1 d . U . . .
Si2 Si 0.46511(15) 0.72249(13) 0.94630(11) 0.0345(6) Uani 0.535(4) 1 d . U P A 1
Si2A Si 0.44977(17) 0.73407(16) 0.91758(13) 0.0383(8) Uani 0.465(4) 1 d . U P A 2
K1 K 0.84516(5) 0.77391(5) 1.06565(3) 0.03566(18) Uani 1 1 d . U . . .
O2 O 0.7890(2) 0.63024(16) 1.12486(9) 0.0502(7) Uani 1 1 d . U . . .
O3 O 0.97411(19) 0.63767(17) 1.09153(9) 0.0497(7) Uani 1 1 d . U . . .
O4 O 1.04545(17) 0.80323(18) 1.07121(9) 0.0455(6) Uani 1 1 d . U . . .
O5 O 0.92310(18) 0.94601(18) 1.05368(9) 0.0494(7) Uani 1 1 d . U . . .
O6 O 0.74073(19) 0.93196(17) 1.09111(10) 0.0579(8) Uani 1 1 d . U . . .
O7 O 0.66014(18) 0.76776(16) 1.10652(10) 0.0496(7) Uani 1 1 d . U . . .
N1 N 0.80792(18) 0.71946(16) 0.83071(9) 0.0284(6) Uani 1 1 d . U . . .
N2 N 0.55299(19) 0.70283(17) 0.90050(10) 0.0362(7) Uani 1 1 d . U . . .
C1 C 0.7841(2) 0.6309(2) 0.82218(11) 0.0281(7) Uani 1 1 d . U . . .
C2 C 0.8030(2) 0.5574(2) 0.85261(13) 0.0371(8) Uani 1 1 d . U . . .
H2 H 0.8296 0.5605 0.8833 0.045 Uiso 1 1 calc R U . . .
C3 C 0.7747(3) 0.4789(2) 0.82880(14) 0.0469(9) Uani 1 1 d . U . . .
H3 H 0.7809 0.4202 0.8406 0.056 Uiso 1 1 calc R U . . .
C4 C 0.7363(2) 0.5021(2) 0.78527(13) 0.0418(9) Uani 1 1 d . U . . .
H4 H 0.7123 0.4621 0.7623 0.050 Uiso 1 1 calc R U . . .
C5 C 0.7392(2) 0.5947(2) 0.78136(12) 0.0327(7) Uani 1 1 d . U . . .
H5 H 0.7151 0.6282 0.7557 0.039 Uiso 1 1 calc R U . . .
C6 C 0.5547(2) 0.6210(2) 0.87842(12) 0.0319(7) Uani 1 1 d . U . . .
C7 C 0.5850(3) 0.5386(2) 0.89844(13) 0.0486(10) Uani 1 1 d . U . . .
H7 H 0.6118 0.5315 0.9289 0.058 Uiso 1 1 calc R U . . .
C8 C 0.5689(3) 0.4702(3) 0.86624(16) 0.0638(12) Uani 1 1 d . U . . .
H8 H 0.5819 0.4091 0.8713 0.077 Uiso 1 1 calc R U . . .
C9 C 0.5309(3) 0.5068(3) 0.82570(16) 0.0641(12) Uani 1 1 d . U . . .
H9 H 0.5128 0.4750 0.7983 0.077 Uiso 1 1 calc R U . . .
C10 C 0.5238(2) 0.5994(3) 0.83216(13) 0.0477(9) Uani 1 1 d . U . . .
H10 H 0.5019 0.6406 0.8093 0.057 Uiso 1 1 calc R U . . .
C11 C 0.9121(3) 0.8826(2) 0.81265(14) 0.0512(10) Uani 1 1 d . U . . .
H11A H 0.8507 0.9131 0.8126 0.077 Uiso 1 1 calc R U . . .
H11B H 0.9543 0.9108 0.7898 0.077 Uiso 1 1 calc R U . . .
H11C H 0.9407 0.8862 0.8440 0.077 Uiso 1 1 calc R U . . .
C12 C 0.8659(3) 0.7616(3) 0.73226(13) 0.0545(11) Uani 1 1 d . U . . .
H12A H 0.8596 0.6999 0.7218 0.082 Uiso 1 1 calc R U . . .
H12B H 0.9170 0.7905 0.7148 0.082 Uiso 1 1 calc R U . . .
H12C H 0.8060 0.7930 0.7265 0.082 Uiso 1 1 calc R U . . .
C13 C 1.0136(3) 0.7060(3) 0.80306(16) 0.0537(10) Uani 1 1 d . U . . .
C14 C 1.0397(3) 0.6954(3) 0.85442(18) 0.0717(13) Uani 1 1 d . U . . .
H14A H 0.9909 0.6600 0.8702 0.107 Uiso 1 1 calc R U . . .
H14B H 1.0437 0.7540 0.8692 0.107 Uiso 1 1 calc R U . . .
H14C H 1.1012 0.6653 0.8571 0.107 Uiso 1 1 calc R U . . .
C15 C 1.0105(3) 0.6137(3) 0.7808(2) 0.0791(15) Uani 1 1 d . U . . .
H15A H 1.0707 0.5831 0.7869 0.119 Uiso 1 1 calc R U . . .
H15B H 1.0006 0.6194 0.7469 0.119 Uiso 1 1 calc R U . . .
H15C H 0.9583 0.5795 0.7944 0.119 Uiso 1 1 calc R U . . .
C16 C 1.0921(3) 0.7593(3) 0.7790(2) 0.0841(16) Uani 1 1 d . U . . .
H16A H 1.1030 0.8147 0.7962 0.126 Uiso 1 1 calc R U . . .
H16B H 1.0727 0.7730 0.7467 0.126 Uiso 1 1 calc R U . . .
H16C H 1.1508 0.7244 0.7786 0.126 Uiso 1 1 calc R U . . .
O1 O 0.6281(9) 0.8442(7) 0.8352(4) 0.034(2) Uani 0.535(4) 1 d . U P A 1
C17 C 0.5565(5) 0.9061(5) 0.8468(3) 0.0451(18) Uani 0.535(4) 1 d . U P A 1
H17A H 0.5790 0.9473 0.8715 0.054 Uiso 0.535(4) 1 calc R U P A 1
H17B H 0.4988 0.8754 0.8581 0.054 Uiso 0.535(4) 1 calc R U P A 1
C18 C 0.5364(8) 0.9545(6) 0.8026(3) 0.053(2) Uani 0.535(4) 1 d . U P A 1
H18A H 0.4701 0.9762 0.8018 0.063 Uiso 0.535(4) 1 calc R U P A 1
H18B H 0.5799 1.0056 0.7989 0.063 Uiso 0.535(4) 1 calc R U P A 1
C19 C 0.5529(8) 0.8863(9) 0.7651(5) 0.053(3) Uani 0.535(4) 1 d . U P A 1
H19A H 0.5696 0.9148 0.7350 0.063 Uiso 0.535(4) 1 calc R U P A 1
H19B H 0.4959 0.8488 0.7604 0.063 Uiso 0.535(4) 1 calc R U P A 1
C20 C 0.6370(7) 0.8309(8) 0.7846(4) 0.044(3) Uani 0.535(4) 1 d . U P A 1
H20A H 0.6305 0.7675 0.7761 0.053 Uiso 0.535(4) 1 calc R U P A 1
H20B H 0.6985 0.8535 0.7729 0.053 Uiso 0.535(4) 1 calc R U P A 1
C21 C 0.7102(4) 0.9881(3) 0.9207(2) 0.0501(19) Uani 0.535(4) 1 d G U P A 1
C22 C 0.6366(4) 1.0383(4) 0.9392(2) 0.050(2) Uani 0.535(4) 1 d G U P A 1
H22 H 0.5980 1.0146 0.9633 0.060 Uiso 0.535(4) 1 calc R U P A 1
C23 C 0.6194(4) 1.1234(4) 0.9222(2) 0.060(2) Uani 0.535(4) 1 d G U P A 1
H23 H 0.5691 1.1577 0.9349 0.072 Uiso 0.535(4) 1 calc R U P A 1
C24 C 0.6759(5) 1.1581(4) 0.8869(2) 0.070(2) Uani 0.535(4) 1 d G U P A 1
H24 H 0.6642 1.2162 0.8753 0.084 Uiso 0.535(4) 1 calc R U P A 1
C25 C 0.7495(4) 1.1078(5) 0.86840(19) 0.065(2) Uani 0.535(4) 1 d G U P A 1
H25 H 0.7881 1.1316 0.8442 0.078 Uiso 0.535(4) 1 calc R U P A 1
C26 C 0.7667(4) 1.0228(4) 0.8853(2) 0.051(2) Uani 0.535(4) 1 d G U P A 1
H26 H 0.8170 0.9885 0.8727 0.061 Uiso 0.535(4) 1 calc R U P A 1
C27 C 0.7212(5) 0.8935(6) 0.9393(3) 0.0407(18) Uani 0.535(4) 1 d . U P A 1
C28 C 0.8141(5) 0.8484(5) 0.9357(3) 0.0404(17) Uani 0.535(4) 1 d . U P A 1
C29 C 0.8273(4) 0.7597(3) 0.9543(2) 0.0379(18) Uani 0.535(4) 1 d G U P A 1
C30 C 0.7517(3) 0.7099(4) 0.9711(2) 0.0495(19) Uani 0.535(4) 1 d G U P A 1
H30 H 0.6901 0.7355 0.9729 0.059 Uiso 0.535(4) 1 calc R U P A 1
C31 C 0.7661(4) 0.6227(4) 0.9852(2) 0.057(2) Uani 0.535(4) 1 d G U P A 1
H31 H 0.7144 0.5886 0.9967 0.069 Uiso 0.535(4) 1 calc R U P A 1
C32 C 0.8561(5) 0.5853(4) 0.9826(2) 0.064(2) Uani 0.535(4) 1 d G U P A 1
H32 H 0.8659 0.5256 0.9923 0.077 Uiso 0.535(4) 1 calc R U P A 1
C33 C 0.9317(3) 0.6351(4) 0.9659(2) 0.052(2) Uani 0.535(4) 1 d G U P A 1
H33 H 0.9932 0.6095 0.9641 0.063 Uiso 0.535(4) 1 calc R U P A 1
C34 C 0.9173(3) 0.7223(4) 0.9517(2) 0.0505(19) Uani 0.535(4) 1 d G U P A 1
H34 H 0.9690 0.7564 0.9403 0.061 Uiso 0.535(4) 1 calc R U P A 1
O1A O 0.6400(10) 0.8589(8) 0.8239(4) 0.033(2) Uani 0.465(4) 1 d . U P A 2
C17A C 0.5868(6) 0.9429(5) 0.8252(3) 0.0310(17) Uani 0.465(4) 1 d . U P A 2
H17C H 0.6205 0.9897 0.8075 0.037 Uiso 0.465(4) 1 calc R U P A 2
H17D H 0.5779 0.9631 0.8579 0.037 Uiso 0.465(4) 1 calc R U P A 2
C18A C 0.4920(6) 0.9213(6) 0.8022(4) 0.046(2) Uani 0.465(4) 1 d . U P A 2
H18C H 0.4598 0.9755 0.7906 0.055 Uiso 0.465(4) 1 calc R U P A 2
H18D H 0.4495 0.8895 0.8240 0.055 Uiso 0.465(4) 1 calc R U P A 2
C19A C 0.5228(10) 0.8627(10) 0.7625(6) 0.054(4) Uani 0.465(4) 1 d . U P A 2
H19C H 0.4711 0.8222 0.7527 0.065 Uiso 0.465(4) 1 calc R U P A 2
H19D H 0.5430 0.8984 0.7351 0.065 Uiso 0.465(4) 1 calc R U P A 2
C20A C 0.6020(9) 0.8140(9) 0.7824(5) 0.045(3) Uani 0.465(4) 1 d . U P A 2
H20C H 0.6526 0.8082 0.7587 0.054 Uiso 0.465(4) 1 calc R U P A 2
H20D H 0.5808 0.7536 0.7911 0.054 Uiso 0.465(4) 1 calc R U P A 2
C21A C 0.7138(4) 0.9450(4) 0.9386(2) 0.0356(18) Uani 0.465(4) 1 d G U P A 2
C22A C 0.6450(4) 1.0018(4) 0.9562(2) 0.039(2) Uani 0.465(4) 1 d G U P A 2
H22A H 0.6092 0.9851 0.9830 0.047 Uiso 0.465(4) 1 calc R U P A 2
C23A C 0.6286(4) 1.0833(4) 0.9348(2) 0.044(2) Uani 0.465(4) 1 d G U P A 2
H23A H 0.5816 1.1222 0.9469 0.053 Uiso 0.465(4) 1 calc R U P A 2
C24A C 0.6809(5) 1.1079(4) 0.8957(2) 0.063(3) Uani 0.465(4) 1 d G U P A 2
H24A H 0.6697 1.1635 0.8811 0.075 Uiso 0.465(4) 1 calc R U P A 2
C25A C 0.7497(4) 1.0510(5) 0.8780(2) 0.056(3) Uani 0.465(4) 1 d G U P A 2
H25A H 0.7855 1.0678 0.8513 0.067 Uiso 0.465(4) 1 calc R U P A 2
C26A C 0.7661(4) 0.9695(5) 0.8995(2) 0.048(2) Uani 0.465(4) 1 d G U P A 2
H26A H 0.8131 0.9307 0.8874 0.058 Uiso 0.465(4) 1 calc R U P A 2
C27A C 0.7243(6) 0.8548(5) 0.9605(3) 0.0323(17) Uani 0.465(4) 1 d . U P A 2
C28A C 0.8153(6) 0.8045(7) 0.9525(3) 0.0331(19) Uani 0.465(4) 1 d . U P A 2
C29A C 0.8227(4) 0.7120(4) 0.9662(2) 0.0384(18) Uani 0.465(4) 1 d G U P A 2
C30A C 0.7424(3) 0.6646(4) 0.9792(2) 0.039(2) Uani 0.465(4) 1 d G U P A 2
H30A H 0.6828 0.6938 0.9815 0.046 Uiso 0.465(4) 1 calc R U P A 2
C31A C 0.7493(4) 0.5745(4) 0.9890(2) 0.042(2) Uani 0.465(4) 1 d G U P A 2
H31A H 0.6944 0.5421 0.9979 0.051 Uiso 0.465(4) 1 calc R U P A 2
C32A C 0.8364(5) 0.5317(4) 0.9857(2) 0.055(2) Uani 0.465(4) 1 d G U P A 2
H32A H 0.8411 0.4701 0.9924 0.066 Uiso 0.465(4) 1 calc R U P A 2
C33A C 0.9167(4) 0.5791(5) 0.9727(2) 0.053(2) Uani 0.465(4) 1 d G U P A 2
H33A H 0.9763 0.5499 0.9704 0.063 Uiso 0.465(4) 1 calc R U P A 2
C34A C 0.9099(3) 0.6692(5) 0.9629(2) 0.042(2) Uani 0.465(4) 1 d G U P A 2
H34A H 0.9648 0.7016 0.9540 0.050 Uiso 0.465(4) 1 calc R U P A 2
C35 C 0.8430(3) 0.5533(3) 1.11534(15) 0.0566(11) Uani 1 1 d . U . . .
H35A H 0.8329 0.5349 1.0823 0.068 Uiso 1 1 calc R U . . .
H35B H 0.8220 0.5042 1.1359 0.068 Uiso 1 1 calc R U . . .
C36 C 0.9446(3) 0.5712(3) 1.12355(15) 0.0618(11) Uani 1 1 d . U . . .
H36A H 0.9549 0.5918 1.1562 0.074 Uiso 1 1 calc R U . . .
H36B H 0.9821 0.5164 1.1188 0.074 Uiso 1 1 calc R U . . .
C37 C 1.0710(3) 0.6566(3) 1.09595(15) 0.0602(11) Uani 1 1 d . U . . .
H37A H 1.1086 0.6021 1.0905 0.072 Uiso 1 1 calc R U . . .
H37B H 1.0850 0.6781 1.1281 0.072 Uiso 1 1 calc R U . . .
C38 C 1.0972(3) 0.7251(3) 1.06139(15) 0.0577(11) Uani 1 1 d . U . . .
H38A H 1.1662 0.7372 1.0633 0.069 Uiso 1 1 calc R U . . .
H38B H 1.0822 0.7041 1.0293 0.069 Uiso 1 1 calc R U . . .
C39 C 1.0700(3) 0.8740(3) 1.04163(14) 0.0563(11) Uani 1 1 d . U . . .
H39A H 1.0491 0.8613 1.0091 0.068 Uiso 1 1 calc R U . . .
H39B H 1.1397 0.8823 1.0417 0.068 Uiso 1 1 calc R U . . .
C40 C 1.0227(3) 0.9556(3) 1.05902(14) 0.0527(10) Uani 1 1 d . U . . .
H40A H 1.0389 0.9650 1.0925 0.063 Uiso 1 1 calc R U . . .
H40B H 1.0449 1.0077 1.0410 0.063 Uiso 1 1 calc R U . . .
C41 C 0.8741(3) 1.0185(3) 1.07288(17) 0.0630(12) Uani 1 1 d . U . . .
H41A H 0.8956 1.0742 1.0579 0.076 Uiso 1 1 calc R U . . .
H41B H 0.8873 1.0225 1.1070 0.076 Uiso 1 1 calc R U . . .
C42 C 0.7705(3) 1.0063(3) 1.06464(19) 0.0750(15) Uani 1 1 d . U . . .
H42A H 0.7355 1.0599 1.0746 0.090 Uiso 1 1 calc R U . . .
H42B H 0.7578 0.9962 1.0309 0.090 Uiso 1 1 calc R U . . .
C43 C 0.6413(3) 0.9195(3) 1.0897(2) 0.0770(15) Uani 1 1 d . U . . .
H43A H 0.6207 0.9043 1.0574 0.092 Uiso 1 1 calc R U . . .
H43B H 0.6086 0.9747 1.0992 0.092 Uiso 1 1 calc R U . . .
C44 C 0.6170(3) 0.8459(3) 1.12253(17) 0.0644(12) Uani 1 1 d . U . . .
H44A H 0.6399 0.8601 1.1546 0.077 Uiso 1 1 calc R U . . .
H44B H 0.5472 0.8380 1.1237 0.077 Uiso 1 1 calc R U . . .
C45 C 0.6389(3) 0.6958(2) 1.13664(15) 0.0535(11) Uani 1 1 d . U . . .
H45A H 0.5696 0.6847 1.1366 0.064 Uiso 1 1 calc R U . . .
H45B H 0.6590 0.7100 1.1691 0.064 Uiso 1 1 calc R U . . .
C46 C 0.6897(3) 0.6157(3) 1.11999(16) 0.0562(11) Uani 1 1 d . U . . .
H46A H 0.6705 0.5634 1.1387 0.067 Uiso 1 1 calc R U . . .
H46B H 0.6735 0.6041 1.0867 0.067 Uiso 1 1 calc R U . . .
C47 C 0.4802(4) 0.6546(3) 1.00274(17) 0.0774(14) Uani 1 1 d . U . . .
H47A H 0.5127 0.6907 1.0265 0.116 Uiso 0.535(4) 1 calc R U P A 1
H47B H 0.5179 0.6015 0.9962 0.116 Uiso 0.535(4) 1 calc R U P A 1
H47C H 0.4176 0.6371 1.0144 0.116 Uiso 0.535(4) 1 calc R U P A 1
H47D H 0.5176 0.7094 1.0044 0.116 Uiso 0.465(4) 1 calc R U P A 2
H47E H 0.5212 0.6054 0.9931 0.116 Uiso 0.465(4) 1 calc R U P A 2
H47F H 0.4533 0.6418 1.0337 0.116 Uiso 0.465(4) 1 calc R U P A 2
C48 C 0.4765(6) 0.8380(5) 0.9666(3) 0.047(2) Uani 0.535(4) 1 d . U P A 1
H48A H 0.5405 0.8475 0.9794 0.071 Uiso 0.535(4) 1 calc R U P A 1
H48B H 0.4295 0.8495 0.9911 0.071 Uiso 0.535(4) 1 calc R U P A 1
H48C H 0.4656 0.8784 0.9402 0.071 Uiso 0.535(4) 1 calc R U P A 1
C49 C 0.3409(5) 0.7081(4) 0.9226(3) 0.0396(16) Uani 0.535(4) 1 d . U P A 1
C50 C 0.3260(7) 0.7685(6) 0.8789(3) 0.048(2) Uani 0.535(4) 1 d . U P A 1
H50A H 0.3391 0.8303 0.8874 0.071 Uiso 0.535(4) 1 calc R U P A 1
H50B H 0.2602 0.7633 0.8678 0.071 Uiso 0.535(4) 1 calc R U P A 1
H50C H 0.3692 0.7501 0.8539 0.071 Uiso 0.535(4) 1 calc R U P A 1
C51 C 0.3194(5) 0.6130(4) 0.9088(3) 0.055(2) Uani 0.535(4) 1 d . U P A 1
H51A H 0.3283 0.5743 0.9361 0.082 Uiso 0.535(4) 1 calc R U P A 1
H51B H 0.3625 0.5945 0.8838 0.082 Uiso 0.535(4) 1 calc R U P A 1
H51C H 0.2536 0.6087 0.8977 0.082 Uiso 0.535(4) 1 calc R U P A 1
C52 C 0.2665(5) 0.7358(4) 0.9593(3) 0.0443(18) Uani 0.535(4) 1 d . U P A 1
H52A H 0.2778 0.7974 0.9688 0.066 Uiso 0.535(4) 1 calc R U P A 1
H52B H 0.2718 0.6971 0.9869 0.066 Uiso 0.535(4) 1 calc R U P A 1
H52C H 0.2027 0.7304 0.9457 0.066 Uiso 0.535(4) 1 calc R U P A 1
C48A C 0.4662(7) 0.8529(6) 0.9387(3) 0.044(2) Uani 0.465(4) 1 d . U P A 2
H48D H 0.4867 0.8901 0.9125 0.065 Uiso 0.465(4) 1 calc R U P A 2
H48E H 0.5144 0.8544 0.9637 0.065 Uiso 0.465(4) 1 calc R U P A 2
H48F H 0.4058 0.8753 0.9509 0.065 Uiso 0.465(4) 1 calc R U P A 2
C49A C 0.4083(6) 0.6648(5) 0.9707(3) 0.0463(19) Uani 0.465(4) 1 d . U P A 2
C50A C 0.3499(9) 0.7300(9) 0.8734(5) 0.067(4) Uani 0.465(4) 1 d . U P A 2
H50D H 0.3675 0.7643 0.8455 0.101 Uiso 0.465(4) 1 calc R U P A 2
H50E H 0.2925 0.7553 0.8872 0.101 Uiso 0.465(4) 1 calc R U P A 2
H50F H 0.3379 0.6682 0.8644 0.101 Uiso 0.465(4) 1 calc R U P A 2
C51A C 0.3189(7) 0.7058(6) 0.9921(4) 0.063(3) Uani 0.465(4) 1 d . U P A 2
H51D H 0.2700 0.7121 0.9677 0.094 Uiso 0.465(4) 1 calc R U P A 2
H51E H 0.3343 0.7643 1.0051 0.094 Uiso 0.465(4) 1 calc R U P A 2
H51F H 0.2953 0.6672 1.0171 0.094 Uiso 0.465(4) 1 calc R U P A 2
C52A C 0.3827(7) 0.5709(5) 0.9551(4) 0.068(3) Uani 0.465(4) 1 d . U P A 2
H52D H 0.3317 0.5735 0.9316 0.103 Uiso 0.465(4) 1 calc R U P A 2
H52E H 0.3615 0.5365 0.9823 0.103 Uiso 0.465(4) 1 calc R U P A 2
H52F H 0.4387 0.5425 0.9414 0.103 Uiso 0.465(4) 1 calc R U P A 2
C1S C 0.7365(4) 1.0672(3) 0.25230(19) 0.0823(15) Uani 1 1 d D U . . .
H1S1 H 0.6835 1.0770 0.2738 0.123 Uiso 1 1 calc R U . B 1
H1S2 H 0.7175 1.0845 0.2205 0.123 Uiso 1 1 calc R U . B 1
H1S3 H 0.7911 1.1030 0.2623 0.123 Uiso 1 1 calc R U . B 1
C2S C 0.7641(6) 0.9684(5) 0.2528(3) 0.067(3) Uani 0.567(9) 1 d D U P C 1
H2S1 H 0.7846 0.9515 0.2849 0.081 Uiso 0.567(9) 1 calc R U P C 1
H2S2 H 0.7078 0.9322 0.2445 0.081 Uiso 0.567(9) 1 calc R U P C 1
C3S C 0.8436(5) 0.9484(4) 0.2186(2) 0.047(2) Uani 0.567(9) 1 d D U P C 1
H3S1 H 0.9045 0.9731 0.2303 0.056 Uiso 0.567(9) 1 calc R U P C 1
H3S2 H 0.8294 0.9745 0.1875 0.056 Uiso 0.567(9) 1 calc R U P C 1
C4S C 0.8494(5) 0.8457(4) 0.2153(3) 0.127(2) Uani 1 1 d D U . . .
H4S1 H 0.8673 0.8198 0.2460 0.152 Uiso 1 1 calc R U . C 1
H4S2 H 0.7874 0.8207 0.2054 0.152 Uiso 1 1 calc R U . C 1
C5S C 0.9231(5) 0.8261(5) 0.1797(2) 0.132(2) Uani 1 1 d D U . . .
H5S1 H 0.9244 0.7614 0.1737 0.158 Uiso 1 1 calc R U . . .
H5S2 H 0.9059 0.8560 0.1499 0.158 Uiso 1 1 calc R U . . .
C6S C 1.0185(5) 0.8554(4) 0.19439(19) 0.113(2) Uani 1 1 d D U . . .
H6S1 H 1.0650 0.8377 0.1707 0.170 Uiso 1 1 calc R U . . .
H6S2 H 1.0350 0.8279 0.2245 0.170 Uiso 1 1 calc R U . . .
H6S3 H 1.0192 0.9201 0.1978 0.170 Uiso 1 1 calc R U . . .
C2SA C 0.7597(9) 0.9920(7) 0.2167(4) 0.080(4) Uani 0.433(9) 1 d D U P C 2
H2S3 H 0.8006 1.0145 0.1911 0.096 Uiso 0.433(9) 1 calc R U P C 2
H2S4 H 0.7007 0.9675 0.2027 0.096 Uiso 0.433(9) 1 calc R U P C 2
C3SA C 0.8124(11) 0.9205(8) 0.2460(5) 0.106(5) Uani 0.433(9) 1 d D U P C 2
H3S3 H 0.8663 0.9484 0.2629 0.127 Uiso 0.433(9) 1 calc R U P C 2
H3S4 H 0.7685 0.8958 0.2697 0.127 Uiso 0.433(9) 1 calc R U P C 2

loop_
_atom_site_aniso_label
_atom_site_aniso_U_11
_atom_site_aniso_U_22
_atom_site_aniso_U_33
_atom_site_aniso_U_23
_atom_site_aniso_U_13
_atom_site_aniso_U_12
Y1 0.02244(17) 0.04019(19) 0.0446(2) -0.02370(16) -0.00127(14) -0.00056(14)
Fe1 0.0312(3) 0.0294(2) 0.0316(3) -0.0023(2) -0.0046(2) -0.0053(2)
Si1 0.0392(6) 0.0294(5) 0.0403(6) -0.0041(4) 0.0097(4) -0.0033(4)
Si2 0.0329(11) 0.0356(10) 0.0351(15) -0.0067(9) 0.0056(10) 0.0059(8)
Si2A 0.0295(12) 0.0440(14) 0.0415(19) -0.0129(12) 0.0075(12) -0.0005(9)
K1 0.0293(4) 0.0482(4) 0.0294(4) -0.0020(3) -0.0019(3) -0.0033(3)
O2 0.0618(18) 0.0424(14) 0.0464(16) 0.0003(12) 0.0098(13) 0.0021(12)
O3 0.0494(16) 0.0563(16) 0.0433(16) -0.0041(12) -0.0068(12) 0.0127(12)
O4 0.0324(14) 0.0664(16) 0.0379(15) -0.0073(12) 0.0029(11) -0.0026(12)
O5 0.0442(15) 0.0652(17) 0.0388(15) 0.0098(13) -0.0031(12) -0.0118(13)
O6 0.0498(17) 0.0498(15) 0.074(2) 0.0260(14) 0.0134(14) 0.0089(12)
O7 0.0408(15) 0.0492(15) 0.0590(17) 0.0058(12) 0.0176(13) -0.0025(12)
N1 0.0281(14) 0.0244(12) 0.0326(15) -0.0045(10) 0.0018(11) 0.0011(10)
N2 0.0247(14) 0.0331(14) 0.0506(18) -0.0055(12) -0.0036(12) -0.0022(11)
C1 0.0214(16) 0.0283(15) 0.0348(18) -0.0050(12) 0.0022(13) 0.0048(12)
C2 0.0340(19) 0.0274(16) 0.050(2) -0.0014(14) -0.0104(16) 0.0034(14)
C3 0.046(2) 0.0255(16) 0.070(3) -0.0031(16) -0.0096(19) 0.0044(15)
C4 0.034(2) 0.0386(18) 0.053(2) -0.0143(16) -0.0013(16) -0.0004(15)
C5 0.0279(18) 0.0347(16) 0.0355(18) -0.0078(14) 0.0006(14) 0.0007(13)
C6 0.0258(17) 0.0388(17) 0.0311(17) 0.0001(13) -0.0025(13) -0.0078(13)
C7 0.075(3) 0.0342(18) 0.036(2) -0.0001(15) 0.0076(18) 0.0012(17)
C8 0.082(3) 0.043(2) 0.066(3) -0.0137(19) 0.030(2) -0.026(2)
C9 0.039(2) 0.094(3) 0.060(3) -0.039(2) 0.0156(19) -0.030(2)
C10 0.0236(18) 0.086(3) 0.033(2) -0.0049(18) -0.0009(15) -0.0023(18)
C11 0.071(3) 0.0362(19) 0.046(2) -0.0003(17) 0.019(2) -0.0092(18)
C12 0.068(3) 0.053(2) 0.042(2) -0.0072(18) 0.018(2) -0.007(2)
C13 0.036(2) 0.047(2) 0.078(3) 0.000(2) 0.0206(19) -0.0069(17)
C14 0.037(2) 0.071(3) 0.107(4) 0.013(3) -0.002(2) -0.002(2)
C15 0.046(3) 0.059(3) 0.133(5) -0.017(3) 0.027(3) 0.011(2)
C16 0.051(3) 0.081(3) 0.121(4) 0.003(3) 0.034(3) -0.013(2)
O1 0.027(3) 0.035(4) 0.040(4) 0.000(3) 0.007(3) -0.003(3)
C17 0.029(4) 0.047(4) 0.059(4) -0.009(3) -0.005(3) 0.011(3)
C18 0.048(6) 0.043(4) 0.067(5) -0.004(4) -0.009(4) 0.008(4)
C19 0.052(7) 0.063(7) 0.044(5) 0.006(4) -0.008(4) 0.009(5)
C20 0.031(5) 0.058(6) 0.043(5) 0.010(4) -0.001(4) 0.005(4)
C21 0.057(4) 0.044(4) 0.049(5) -0.019(3) -0.013(3) 0.006(3)
C22 0.055(5) 0.039(5) 0.057(5) -0.025(4) -0.007(4) 0.007(4)
C23 0.067(5) 0.045(5) 0.068(6) -0.034(4) -0.025(4) 0.013(4)
C24 0.078(6) 0.059(5) 0.071(6) -0.011(4) -0.038(4) 0.008(4)
C25 0.069(5) 0.060(5) 0.065(5) -0.005(4) -0.028(4) 0.001(4)
C26 0.046(5) 0.053(5) 0.054(5) -0.011(4) -0.012(4) 0.005(4)
C27 0.037(4) 0.041(4) 0.043(4) -0.023(3) -0.007(3) 0.000(3)
C28 0.049(4) 0.047(4) 0.025(4) -0.017(3) -0.008(3) -0.002(3)
C29 0.039(3) 0.051(4) 0.024(3) -0.006(3) -0.011(2) -0.002(3)
C30 0.042(4) 0.070(4) 0.036(4) -0.002(3) -0.011(3) -0.009(3)
C31 0.065(5) 0.064(5) 0.042(5) 0.008(4) -0.017(4) -0.024(4)
C32 0.082(5) 0.067(5) 0.043(5) 0.009(4) -0.018(4) -0.013(4)
C33 0.053(5) 0.051(5) 0.053(5) 0.010(4) -0.022(4) 0.002(4)
C34 0.052(4) 0.058(4) 0.042(4) 0.000(3) -0.012(3) -0.004(3)
O1A 0.029(5) 0.028(4) 0.042(5) -0.008(3) -0.010(4) 0.002(3)
C17A 0.025(4) 0.031(4) 0.037(5) -0.003(3) -0.001(3) 0.003(3)
C18A 0.028(4) 0.042(5) 0.067(6) -0.003(4) -0.019(4) -0.002(3)
C19A 0.053(7) 0.044(6) 0.066(6) -0.009(5) -0.028(5) 0.006(5)
C20A 0.054(7) 0.039(5) 0.042(5) -0.008(4) -0.019(5) 0.004(5)
C21A 0.028(4) 0.037(4) 0.041(4) -0.018(3) -0.007(3) -0.006(3)
C22A 0.038(4) 0.033(4) 0.045(5) -0.014(3) -0.009(4) -0.003(3)
C23A 0.036(5) 0.032(6) 0.064(5) -0.005(4) -0.012(4) -0.005(4)
C24A 0.047(5) 0.061(6) 0.079(6) 0.013(5) -0.016(4) -0.011(4)
C25A 0.031(5) 0.071(6) 0.065(6) 0.005(5) -0.006(4) -0.008(4)
C26A 0.030(4) 0.066(5) 0.048(5) -0.007(4) -0.008(3) -0.008(4)
C27A 0.030(4) 0.034(4) 0.033(4) -0.010(3) -0.008(3) -0.004(3)
C28A 0.031(4) 0.044(4) 0.023(4) -0.006(3) -0.006(3) 0.001(3)
C29A 0.032(4) 0.049(4) 0.034(4) -0.006(3) -0.009(3) 0.002(3)
C30A 0.034(4) 0.051(5) 0.031(4) 0.000(3) -0.009(3) 0.002(3)
C31A 0.055(5) 0.048(4) 0.024(4) 0.008(3) -0.010(3) 0.006(3)
C32A 0.059(5) 0.079(6) 0.027(5) 0.004(4) -0.009(4) 0.020(4)
C33A 0.057(5) 0.078(6) 0.023(4) -0.001(4) -0.003(4) 0.025(4)
C34A 0.036(4) 0.066(5) 0.023(4) -0.008(4) -0.013(3) 0.016(4)
C35 0.079(3) 0.041(2) 0.050(3) 0.0060(18) 0.009(2) 0.013(2)
C36 0.080(3) 0.059(3) 0.047(3) 0.004(2) -0.004(2) 0.020(2)
C37 0.050(2) 0.075(3) 0.056(3) -0.017(2) -0.014(2) 0.022(2)
C38 0.030(2) 0.089(3) 0.054(3) -0.027(2) -0.0005(18) 0.0058(19)
C39 0.040(2) 0.090(3) 0.040(2) -0.004(2) 0.0031(18) -0.020(2)
C40 0.049(2) 0.071(3) 0.039(2) 0.0124(19) 0.0007(18) -0.0200(19)
C41 0.069(3) 0.047(2) 0.072(3) 0.028(2) 0.007(2) -0.007(2)
C42 0.064(3) 0.056(3) 0.105(4) 0.042(3) 0.009(3) 0.007(2)
C43 0.044(3) 0.064(3) 0.124(4) 0.034(3) 0.026(3) 0.017(2)
C44 0.046(3) 0.055(2) 0.093(3) 0.012(2) 0.025(2) 0.0111(19)
C45 0.056(3) 0.046(2) 0.059(3) 0.0017(18) 0.025(2) -0.0125(18)
C46 0.061(3) 0.045(2) 0.063(3) -0.0002(19) 0.019(2) -0.0108(18)
C47 0.085(4) 0.086(3) 0.061(3) 0.018(2) 0.030(2) 0.016(3)
C48 0.034(4) 0.044(4) 0.064(6) -0.014(4) 0.017(4) -0.008(3)
C49 0.033(3) 0.030(3) 0.056(4) -0.008(3) 0.014(3) -0.003(2)
C50 0.035(5) 0.052(5) 0.056(5) -0.003(4) 0.000(4) -0.005(4)
C51 0.034(4) 0.039(3) 0.091(6) -0.015(3) 0.020(4) -0.008(3)
C52 0.036(4) 0.038(4) 0.059(4) -0.002(3) 0.020(3) 0.004(3)
C48A 0.048(5) 0.039(4) 0.044(5) 0.002(4) 0.013(5) 0.012(3)
C49A 0.049(4) 0.030(3) 0.061(4) -0.013(3) 0.031(3) -0.012(3)
C50A 0.042(6) 0.090(9) 0.070(7) -0.027(6) -0.009(5) 0.013(5)
C51A 0.059(5) 0.046(5) 0.085(7) -0.022(5) 0.038(5) -0.014(4)
C52A 0.078(7) 0.041(4) 0.087(7) -0.020(4) 0.046(5) -0.019(4)
C1S 0.079(4) 0.081(3) 0.087(4) -0.012(3) 0.032(3) -0.020(3)
C2S 0.064(5) 0.076(5) 0.063(6) -0.005(4) 0.015(4) -0.024(4)
C3S 0.057(5) 0.059(4) 0.025(4) 0.012(3) 0.007(3) -0.011(3)
C4S 0.139(6) 0.102(4) 0.139(6) -0.032(4) -0.046(4) 0.023(4)
C5S 0.190(7) 0.110(5) 0.095(5) -0.026(4) -0.029(4) -0.013(4)
C6S 0.175(6) 0.105(5) 0.059(4) -0.008(3) -0.014(4) -0.046(4)
C2SA 0.065(8) 0.104(7) 0.071(8) -0.030(6) -0.007(6) 0.015(6)
C3SA 0.095(10) 0.108(8) 0.115(10) -0.032(7) -0.051(8) 0.015(7)

loop_
_atom_type_symbol
_atom_type_description
_atom_type_scat_dispersion_real
_atom_type_scat_dispersion_imag
_atom_type_scat_source
C C 0.0033 0.0016 'International Tables Vol C Tables 4.2.6.8 and 6.1.1.4'
H H 0.0000 0.0000 'International Tables Vol C Tables 4.2.6.8 and 6.1.1.4'
N N 0.0061 0.0033 'International Tables Vol C Tables 4.2.6.8 and 6.1.1.4'
O O 0.0106 0.0060 'International Tables Vol C Tables 4.2.6.8 and 6.1.1.4'
Si Si 0.0817 0.0704 'International Tables Vol C Tables 4.2.6.8 and 6.1.1.4'
K K 0.2009 0.2494 'International Tables Vol C Tables 4.2.6.8 and 6.1.1.4'
Fe Fe 0.3463 0.8444 'International Tables Vol C Tables 4.2.6.8 and 6.1.1.4'
Y Y -2.7962 3.5667 'International Tables Vol C Tables 4.2.6.8 and 6.1.1.4'

loop_
_geom_angle_atom_site_label_1
_geom_angle_atom_site_label_2
_geom_angle_atom_site_label_3
_geom_angle
_geom_angle_site_symmetry_1
_geom_angle_site_symmetry_3
O1 Y1 N2 84.5(3) . .
O1 Y1 N1 88.9(3) . .
N2 Y1 N1 130.28(10) . .
N2 Y1 O1A 91.7(3) . .
N1 Y1 O1A 82.5(3) . .
O1 Y1 C28 108.7(4) . .
N2 Y1 C28 132.84(19) . .
N1 Y1 C28 95.88(19) . .
N2 Y1 C28A 123.5(2) . .
N1 Y1 C28A 99.6(2) . .
O1A Y1 C28A 123.6(4) . .
O1 Y1 C27 87.3(4) . .
N2 Y1 C27 106.67(19) . .
N1 Y1 C27 122.2(2) . .
C28 Y1 C27 33.7(2) . .
N2 Y1 C27A 100.35(19) . .
N1 Y1 C27A 128.90(19) . .
O1A Y1 C27A 105.3(4) . .
C28A Y1 C27A 34.0(3) . .
O1 Y1 C30 153.5(3) . .
N2 Y1 C30 89.88(13) . .
N1 Y1 C30 114.01(12) . .
C28 Y1 C30 58.0(2) . .
C27 Y1 C30 69.6(3) . .
O1 Y1 C29 141.5(4) . .
N2 Y1 C29 120.48(14) . .
N1 Y1 C29 94.12(14) . .
C28 Y1 C29 32.7(2) . .
C27 Y1 C29 58.9(2) . .
C30 Y1 C29 31.02(6) . .
O1 Y1 C1 98.7(3) . .
N2 Y1 C1 104.68(9) . .
N1 Y1 C1 28.28(9) . .
O1A Y1 C1 94.8(3) . .
C28 Y1 C1 116.98(18) . .
C28A Y1 C1 113.3(2) . .
C27 Y1 C1 148.51(19) . .
C27A Y1 C1 147.30(19) . .
C30 Y1 C1 107.76(14) . .
C29 Y1 C1 101.90(13) . .
N2 Y1 C29A 109.11(14) . .
N1 Y1 C29A 95.85(14) . .
O1A Y1 C29A 153.1(3) . .
C28A Y1 C29A 30.0(2) . .
C27A Y1 C29A 55.4(2) . .
C1 Y1 C29A 96.16(13) . .
C9 Fe1 C8 40.38(19) . .
C9 Fe1 C3 118.96(17) . .
C8 Fe1 C3 100.83(18) . .
C9 Fe1 C4 101.44(16) . .
C8 Fe1 C4 111.94(16) . .
C3 Fe1 C4 40.43(15) . .
C9 Fe1 C10 40.88(17) . .
C8 Fe1 C10 68.15(19) . .
C3 Fe1 C10 158.41(15) . .
C4 Fe1 C10 124.67(15) . .
C9 Fe1 C5 117.57(16) . .
C8 Fe1 C5 148.17(15) . .
C3 Fe1 C5 67.79(15) . .
C4 Fe1 C5 40.27(13) . .
C10 Fe1 C5 111.32(15) . .
C9 Fe1 C2 158.03(18) . .
C8 Fe1 C2 123.57(19) . .
C3 Fe1 C2 40.96(13) . .
C4 Fe1 C2 68.39(14) . .
C10 Fe1 C2 160.36(15) . .
C5 Fe1 C2 67.91(14) . .
C9 Fe1 C7 67.64(18) . .
C8 Fe1 C7 40.32(15) . .
C3 Fe1 C7 116.85(16) . .
C4 Fe1 C7 147.98(14) . .
C10 Fe1 C7 67.39(16) . .
C5 Fe1 C7 171.17(13) . .
C2 Fe1 C7 110.15(16) . .
C9 Fe1 C1 155.41(17) . .
C8 Fe1 C1 163.54(18) . .
C3 Fe1 C1 67.73(13) . .
C4 Fe1 C1 67.61(13) . .
C10 Fe1 C1 126.54(15) . .
C5 Fe1 C1 40.09(12) . .
C2 Fe1 C1 40.13(12) . .
C7 Fe1 C1 133.04(14) . .
C9 Fe1 C6 67.96(15) . .
C8 Fe1 C6 67.91(15) . .
C3 Fe1 C6 154.52(15) . .
C4 Fe1 C6 164.45(14) . .
C10 Fe1 C6 40.00(13) . .
C5 Fe1 C6 133.42(13) . .
C2 Fe1 C6 125.48(13) . .
C7 Fe1 C6 40.09(13) . .
C1 Fe1 C6 117.24(12) . .
C9 Fe1 Y1 124.19(13) . .
C8 Fe1 Y1 121.57(12) . .
C3 Fe1 Y1 116.36(10) . .
C4 Fe1 Y1 125.81(10) . .
C10 Fe1 Y1 84.91(12) . .
C5 Fe1 Y1 89.33(9) . .
C2 Fe1 Y1 75.48(9) . .
C7 Fe1 Y1 81.87(10) . .
C1 Fe1 Y1 58.74(8) . .
C6 Fe1 Y1 59.04(9) . .
N1 Si1 C11 109.32(15) . .
N1 Si1 C12 113.86(17) . .
C11 Si1 C12 106.75(18) . .
N1 Si1 C13 113.35(16) . .
C11 Si1 C13 107.35(19) . .
C12 Si1 C13 105.8(2) . .
N2 Si2 C48 108.6(3) . .
N2 Si2 C49 110.9(3) . .
C48 Si2 C49 107.5(3) . .
N2 Si2 C47 116.1(2) . .
C48 Si2 C47 103.4(3) . .
C49 Si2 C47 109.7(3) . .
N2 Si2A C50A 117.4(4) . .
N2 Si2A C48A 105.3(3) . .
C50A Si2A C48A 109.4(5) . .
N2 Si2A C49A 111.0(3) . .
C50A Si2A C49A 106.2(6) . .
C48A Si2A C49A 107.3(4) . .
O3 K1 O5 116.47(8) . .
O3 K1 O4 57.82(8) . .
O5 K1 O4 58.88(8) . .
O3 K1 O2 58.47(8) . .
O5 K1 O2 150.65(8) . .
O4 K1 O2 111.14(8) . .
O3 K1 O7 116.99(8) . .
O5 K1 O7 115.61(8) . .
O4 K1 O7 152.00(8) . .
O2 K1 O7 58.65(8) . .
O3 K1 O6 148.91(8) . .
O5 K1 O6 58.35(8) . .
O4 K1 O6 111.19(8) . .
O2 K1 O6 109.44(8) . .
O7 K1 O6 57.28(7) . .
O3 K1 C29A 94.81(12) . .
O5 K1 C29A 102.11(13) . .
O4 K1 C29A 101.48(12) . .
O2 K1 C29A 107.08(13) . .
O7 K1 C29A 106.46(13) . .
O6 K1 C29A 116.26(12) . .
O3 K1 C30 105.36(12) . .
O5 K1 C30 109.74(13) . .
O4 K1 C30 120.20(10) . .
O2 K1 C30 99.06(13) . .
O7 K1 C30 87.78(10) . .
O6 K1 C30 104.87(12) . .
O3 K1 C29 104.88(11) . .
O5 K1 C29 88.28(11) . .
O4 K1 C29 97.90(11) . .
O2 K1 C29 121.06(11) . .
O7 K1 C29 109.65(11) . .
O6 K1 C29 105.51(11) . .
C30 K1 C29 25.4 . .
O3 K1 C28A 115.81(17) . .
O5 K1 C28A 78.51(18) . .
O4 K1 C28A 98.82(16) . .
O2 K1 C28A 130.68(18) . .
O7 K1 C28A 107.03(16) . .
O6 K1 C28A 93.92(17) . .
C29A K1 C28A 26.25(18) . .
O3 K1 C30A 96.31(10) . .
O5 K1 C30A 122.45(13) . .
O4 K1 C30A 123.25(10) . .
O2 K1 C30A 86.57(13) . .
O7 K1 C30A 83.74(11) . .
O6 K1 C30A 112.21(10) . .
C29A K1 C30A 25.0 . .
C28A K1 C30A 44.12(19) . .
O3 K1 C31 84.08(13) . .
O5 K1 C31 130.88(11) . .
O4 K1 C31 117.28(11) . .
O2 K1 C31 78.47(11) . .
O7 K1 C31 87.55(11) . .
O6 K1 C31 123.61(13) . .
C30 K1 C31 24.0 . .
C29 K1 C31 42.60(6) . .
C35 O2 C46 112.6(3) . .
C35 O2 K1 110.9(2) . .
C46 O2 K1 109.6(2) . .
C37 O3 C36 112.0(3) . .
C37 O3 K1 119.9(2) . .
C36 O3 K1 119.3(2) . .
C39 O4 C38 112.7(3) . .
C39 O4 K1 109.3(2) . .
C38 O4 K1 111.7(2) . .
C41 O5 C40 111.5(3) . .
C41 O5 K1 118.2(2) . .
C40 O5 K1 117.6(2) . .
C43 O6 C42 112.8(3) . .
C43 O6 K1 112.8(3) . .
C42 O6 K1 111.4(3) . .
C44 O7 C45 110.6(3) . .
C44 O7 K1 120.2(2) . .
C45 O7 K1 117.9(2) . .
C1 N1 Si1 116.6(2) . .
C1 N1 Y1 101.24(18) . .
Si1 N1 Y1 142.01(14) . .
C6 N2 Si2A 114.6(2) . .
C6 N2 Si2 118.8(2) . .
C6 N2 Y1 102.7(2) . .
Si2A N2 Y1 141.42(17) . .
Si2 N2 Y1 133.63(16) . .
N1 C1 C5 127.6(3) . .
N1 C1 C2 126.2(3) . .
C5 C1 C2 106.1(3) . .
N1 C1 Fe1 131.4(2) . .
C5 C1 Fe1 67.22(18) . .
C2 C1 Fe1 67.22(18) . .
N1 C1 Y1 50.48(14) . .
C5 C1 Y1 126.1(2) . .
C2 C1 Y1 101.1(2) . .
Fe1 C1 Y1 82.53(10) . .
C3 C2 C1 107.8(3) . .
C3 C2 Fe1 68.2(2) . .
C1 C2 Fe1 72.65(18) . .
C3 C2 H2 126.1 . .
C1 C2 H2 126.1 . .
Fe1 C2 H2 124.6 . .
C4 C3 C2 108.8(3) . .
C4 C3 Fe1 70.4(2) . .
C2 C3 Fe1 70.8(2) . .
C4 C3 H3 125.6 . .
C2 C3 H3 125.6 . .
Fe1 C3 H3 124.8 . .
C3 C4 C5 108.0(3) . .
C3 C4 Fe1 69.2(2) . .
C5 C4 Fe1 70.6(2) . .
C3 C4 H4 126.0 . .
C5 C4 H4 126.0 . .
Fe1 C4 H4 125.7 . .
C4 C5 C1 109.2(3) . .
C4 C5 Fe1 69.1(2) . .
C1 C5 Fe1 72.68(19) . .
C4 C5 H5 125.4 . .
C1 C5 H5 125.4 . .
Fe1 C5 H5 124.4 . .
N2 C6 C10 128.2(3) . .
N2 C6 C7 126.7(3) . .
C10 C6 C7 105.1(3) . .
N2 C6 Fe1 131.7(2) . .
C10 C6 Fe1 66.8(2) . .
C7 C6 Fe1 67.2(2) . .
N2 C6 Y1 49.56(15) . .
C10 C6 Y1 116.8(2) . .
C7 C6 Y1 111.4(2) . .
Fe1 C6 Y1 82.22(10) . .
C8 C7 C6 109.4(4) . .
C8 C7 Fe1 68.3(2) . .
C6 C7 Fe1 72.7(2) . .
C8 C7 H7 125.3 . .
C6 C7 H7 125.3 . .
Fe1 C7 H7 125.2 . .
C9 C8 C7 108.3(4) . .
C9 C8 Fe1 69.7(2) . .
C7 C8 Fe1 71.4(2) . .
C9 C8 H8 125.8 . .
C7 C8 H8 125.8 . .
Fe1 C8 H8 124.7 . .
C8 C9 C10 108.2(4) . .
C8 C9 Fe1 69.9(2) . .
C10 C9 Fe1 70.7(2) . .
C8 C9 H9 125.9 . .
C10 C9 H9 125.9 . .
Fe1 C9 H9 125.1 . .
C9 C10 C6 109.0(4) . .
C9 C10 Fe1 68.4(2) . .
C6 C10 Fe1 73.2(2) . .
C9 C10 H10 125.5 . .
C6 C10 H10 125.5 . .
Fe1 C10 H10 124.4 . .
Si1 C11 H11A 109.5 . .
Si1 C11 H11B 109.5 . .
H11A C11 H11B 109.5 . .
Si1 C11 H11C 109.5 . .
H11A C11 H11C 109.5 . .
H11B C11 H11C 109.5 . .
Si1 C12 H12A 109.5 . .
Si1 C12 H12B 109.5 . .
H12A C12 H12B 109.5 . .
Si1 C12 H12C 109.5 . .
H12A C12 H12C 109.5 . .
H12B C12 H12C 109.5 . .
C14 C13 C15 108.1(4) . .
C14 C13 C16 108.5(4) . .
C15 C13 C16 108.1(4) . .
C14 C13 Si1 110.7(3) . .
C15 C13 Si1 110.7(3) . .
C16 C13 Si1 110.7(3) . .
C13 C14 H14A 109.5 . .
C13 C14 H14B 109.5 . .
H14A C14 H14B 109.5 . .
C13 C14 H14C 109.5 . .
H14A C14 H14C 109.5 . .
H14B C14 H14C 109.5 . .
C13 C15 H15A 109.5 . .
C13 C15 H15B 109.5 . .
H15A C15 H15B 109.5 . .
C13 C15 H15C 109.5 . .
H15A C15 H15C 109.5 . .
H15B C15 H15C 109.5 . .
C13 C16 H16A 109.5 . .
C13 C16 H16B 109.5 . .
H16A C16 H16B 109.5 . .
C13 C16 H16C 109.5 . .
H16A C16 H16C 109.5 . .
H16B C16 H16C 109.5 . .
C17 O1 C20 112.7(9) . .
C17 O1 Y1 124.3(7) . .
C20 O1 Y1 122.0(8) . .
O1 C17 C18 105.1(7) . .
O1 C17 H17A 110.7 . .
C18 C17 H17A 110.7 . .
O1 C17 H17B 110.7 . .
C18 C17 H17B 110.7 . .
H17A C17 H17B 108.8 . .
C19 C18 C17 103.7(8) . .
C19 C18 H18A 111.0 . .
C17 C18 H18A 111.0 . .
C19 C18 H18B 111.0 . .
C17 C18 H18B 111.0 . .
H18A C18 H18B 109.0 . .
C18 C19 C20 103.7(9) . .
C18 C19 H19A 111.0 . .
C20 C19 H19A 111.0 . .
C18 C19 H19B 111.0 . .
C20 C19 H19B 111.0 . .
H19A C19 H19B 109.0 . .
O1 C20 C19 102.1(10) . .
O1 C20 H20A 111.4 . .
C19 C20 H20A 111.4 . .
O1 C20 H20B 111.4 . .
C19 C20 H20B 111.4 . .
H20A C20 H20B 109.2 . .
C22 C21 C26 120.0 . .
C22 C21 C27 116.8(5) . .
C26 C21 C27 123.1(5) . .
C23 C22 C21 120.0 . .
C23 C22 H22 120.0 . .
C21 C22 H22 120.0 . .
C24 C23 C22 120.0 . .
C24 C23 H23 120.0 . .
C22 C23 H23 120.0 . .
C23 C24 C25 120.0 . .
C23 C24 H24 120.0 . .
C25 C24 H24 120.0 . .
C26 C25 C24 120.0 . .
C26 C25 H25 120.0 . .
C24 C25 H25 120.0 . .
C25 C26 C21 120.0 . .
C25 C26 H26 120.0 . .
C21 C26 H26 120.0 . .
C28 C27 C21 119.5(7) . .
C28 C27 Y1 71.6(4) . .
C21 C27 Y1 122.7(5) . .
C29 C28 C27 120.7(7) . .
C29 C28 Y1 76.8(4) . .
C27 C28 Y1 74.7(4) . .
C30 C29 C34 120.0 . .
C30 C29 C28 121.8(5) . .
C34 C29 C28 118.0(5) . .
C30 C29 Y1 73.7(2) . .
C34 C29 Y1 124.8(3) . .
C28 C29 Y1 70.5(3) . .
C30 C29 K1 75.6(2) . .
C34 C29 K1 90.8(2) . .
C28 C29 K1 108.1(4) . .
Y1 C29 K1 141.5(2) . .
C31 C30 C29 120.0 . .
C31 C30 Y1 124.1(3) . .
C29 C30 Y1 75.3(2) . .
C31 C30 K1 89.0(2) . .
C29 C30 K1 79.1(2) . .
Y1 C30 K1 145.3(2) . .
C31 C30 H30 120.0 . .
C29 C30 H30 120.0 . .
Y1 C30 H30 72.2 . .
K1 C30 H30 101.9 . .
C30 C31 C32 120.0 . .
C30 C31 K1 67.0(2) . .
C32 C31 K1 90.75(19) . .
C30 C31 H31 120.0 . .
C32 C31 H31 120.0 . .
K1 C31 H31 112.2 . .
C33 C32 C31 120.0 . .
C33 C32 H32 120.0 . .
C31 C32 H32 120.0 . .
C32 C33 C34 120.0 . .
C32 C33 H33 120.0 . .
C34 C33 H33 120.0 . .
C33 C34 C29 120.0 . .
C33 C34 K1 89.1(2) . .
C29 C34 K1 65.77(19) . .
C33 C34 H34 120.0 . .
C29 C34 H34 120.0 . .
K1 C34 H34 115.2 . .
C20A O1A C17A 103.5(10) . .
C20A O1A Y1 114.4(9) . .
C17A O1A Y1 133.1(8) . .
O1A C17A C18A 104.6(8) . .
O1A C17A H17C 110.8 . .
C18A C17A H17C 110.8 . .
O1A C17A H17D 110.8 . .
C18A C17A H17D 110.8 . .
H17C C17A H17D 108.9 . .
C17A C18A C19A 101.1(8) . .
C17A C18A H18C 111.5 . .
C19A C18A H18C 111.5 . .
C17A C18A H18D 111.5 . .
C19A C18A H18D 111.5 . .
H18C C18A H18D 109.4 . .
C20A C19A C18A 103.2(11) . .
C20A C19A H19C 111.1 . .
C18A C19A H19C 111.1 . .
C20A C19A H19D 111.1 . .
C18A C19A H19D 111.1 . .
H19C C19A H19D 109.1 . .
C19A C20A O1A 111.1(11) . .
C19A C20A H20C 109.4 . .
O1A C20A H20C 109.4 . .
C19A C20A H20D 109.4 . .
O1A C20A H20D 109.4 . .
H20C C20A H20D 108.0 . .
C22A C21A C26A 120.0 . .
C22A C21A C27A 118.3(5) . .
C26A C21A C27A 121.5(5) . .
C21A C22A C23A 120.0 . .
C21A C22A H22A 120.0 . .
C23A C22A H22A 120.0 . .
C22A C23A C24A 120.0 . .
C22A C23A H23A 120.0 . .
C24A C23A H23A 120.0 . .
C25A C24A C23A 120.0 . .
C25A C24A H24A 120.0 . .
C23A C24A H24A 120.0 . .
C24A C25A C26A 120.0 . .
C24A C25A H25A 120.0 . .
C26A C25A H25A 120.0 . .
C25A C26A C21A 120.0 . .
C25A C26A H26A 120.0 . .
C21A C26A H26A 120.0 . .
C21A C27A C28A 118.3(7) . .
C21A C27A Y1 99.9(5) . .
C28A C27A Y1 72.1(4) . .
C29A C28A C27A 120.1(8) . .
C29A C28A Y1 88.0(5) . .
C27A C28A Y1 73.9(4) . .
C29A C28A K1 66.0(4) . .
C27A C28A K1 91.5(5) . .
Y1 C28A K1 138.7(4) . .
C30A C29A C34A 120.0 . .
C30A C29A C28A 120.5(5) . .
C34A C29A C28A 119.3(5) . .
C30A C29A Y1 81.2(2) . .
C34A C29A Y1 124.9(3) . .
C28A C29A Y1 62.0(4) . .
C30A C29A K1 89.3(2) . .
C34A C29A K1 96.9(2) . .
C28A C29A K1 87.8(4) . .
Y1 C29A K1 136.18(19) . .
C31A C30A C29A 120.0 . .
C31A C30A Y1 129.3(3) . .
C29A C30A Y1 71.7(2) . .
C31A C30A K1 108.1(2) . .
C29A C30A K1 65.7(2) . .
Y1 C30A K1 120.3(2) . .
C31A C30A H30A 120.0 . .
C29A C30A H30A 120.0 . .
Y1 C30A H30A 71.4 . .
K1 C30A H30A 95.8 . .
C30A C31A C32A 120.0 . .
C30A C31A H31A 120.0 . .
C32A C31A H31A 120.0 . .
C31A C32A C33A 120.0 . .
C31A C32A H32A 120.0 . .
C33A C32A H32A 120.0 . .
C32A C33A C34A 120.0 . .
C32A C33A H33A 120.0 . .
C34A C33A H33A 120.0 . .
C33A C34A C29A 120.0 . .
C33A C34A K1 107.2(2) . .
C29A C34A K1 59.6(2) . .
C33A C34A H34A 120.0 . .
C29A C34A H34A 120.0 . .
K1 C34A H34A 102.2 . .
O2 C35 C36 110.0(3) . .
O2 C35 H35A 109.7 . .
C36 C35 H35A 109.7 . .
O2 C35 H35B 109.7 . .
C36 C35 H35B 109.7 . .
H35A C35 H35B 108.2 . .
O3 C36 C35 108.4(3) . .
O3 C36 H36A 110.0 . .
C35 C36 H36A 110.0 . .
O3 C36 H36B 110.0 . .
C35 C36 H36B 110.0 . .
H36A C36 H36B 108.4 . .
O3 C37 C38 109.3(3) . .
O3 C37 H37A 109.8 . .
C38 C37 H37A 109.8 . .
O3 C37 H37B 109.8 . .
C38 C37 H37B 109.8 . .
H37A C37 H37B 108.3 . .
O4 C38 C37 108.6(3) . .
O4 C38 H38A 110.0 . .
C37 C38 H38A 110.0 . .
O4 C38 H38B 110.0 . .
C37 C38 H38B 110.0 . .
H38A C38 H38B 108.3 . .
O4 C39 C40 108.4(3) . .
O4 C39 H39A 110.0 . .
C40 C39 H39A 110.0 . .
O4 C39 H39B 110.0 . .
C40 C39 H39B 110.0 . .
H39A C39 H39B 108.4 . .
O5 C40 C39 109.0(3) . .
O5 C40 H40A 109.9 . .
C39 C40 H40A 109.9 . .
O5 C40 H40B 109.9 . .
C39 C40 H40B 109.9 . .
H40A C40 H40B 108.3 . .
O5 C41 C42 109.0(4) . .
O5 C41 H41A 109.9 . .
C42 C41 H41A 109.9 . .
O5 C41 H41B 109.9 . .
C42 C41 H41B 109.9 . .
H41A C41 H41B 108.3 . .
O6 C42 C41 107.9(3) . .
O6 C42 H42A 110.1 . .
C41 C42 H42A 110.1 . .
O6 C42 H42B 110.1 . .
C41 C42 H42B 110.1 . .
H42A C42 H42B 108.4 . .
O6 C43 C44 108.2(4) . .
O6 C43 H43A 110.1 . .
C44 C43 H43A 110.1 . .
O6 C43 H43B 110.1 . .
C44 C43 H43B 110.1 . .
H43A C43 H43B 108.4 . .
O7 C44 C43 108.6(4) . .
O7 C44 H44A 110.0 . .
C43 C44 H44A 110.0 . .
O7 C44 H44B 110.0 . .
C43 C44 H44B 110.0 . .
H44A C44 H44B 108.4 . .
O7 C45 C46 109.0(3) . .
O7 C45 H45A 109.9 . .
C46 C45 H45A 109.9 . .
O7 C45 H45B 109.9 . .
C46 C45 H45B 109.9 . .
H45A C45 H45B 108.3 . .
O2 C46 C45 108.6(3) . .
O2 C46 H46A 110.0 . .
C45 C46 H46A 110.0 . .
O2 C46 H46B 110.0 . .
C45 C46 H46B 110.0 . .
H46A C46 H46B 108.4 . .
Si2 C47 H47A 109.5 . .
Si2 C47 H47B 109.5 . .
H47A C47 H47B 109.5 . .
Si2 C47 H47C 109.5 . .
H47A C47 H47C 109.5 . .
H47B C47 H47C 109.5 . .
C49A C47 H47D 109.5 . .
C49A C47 H47E 109.5 . .
H47D C47 H47E 109.5 . .
C49A C47 H47F 109.5 . .
H47D C47 H47F 109.5 . .
H47E C47 H47F 109.5 . .
Si2 C48 H48A 109.5 . .
Si2 C48 H48B 109.5 . .
H48A C48 H48B 109.5 . .
Si2 C48 H48C 109.5 . .
H48A C48 H48C 109.5 . .
H48B C48 H48C 109.5 . .
C51 C49 C52 107.2(5) . .
C51 C49 C50 108.7(7) . .
C52 C49 C50 107.2(6) . .
C51 C49 Si2 112.7(5) . .
C52 C49 Si2 111.0(5) . .
C50 C49 Si2 109.9(5) . .
C49 C50 H50A 109.5 . .
C49 C50 H50B 109.5 . .
H50A C50 H50B 109.5 . .
C49 C50 H50C 109.5 . .
H50A C50 H50C 109.5 . .
H50B C50 H50C 109.5 . .
C49 C51 H51A 109.5 . .
C49 C51 H51B 109.5 . .
H51A C51 H51B 109.5 . .
C49 C51 H51C 109.5 . .
H51A C51 H51C 109.5 . .
H51B C51 H51C 109.5 . .
C49 C52 H52A 109.5 . .
C49 C52 H52B 109.5 . .
H52A C52 H52B 109.5 . .
C49 C52 H52C 109.5 . .
H52A C52 H52C 109.5 . .
H52B C52 H52C 109.5 . .
Si2A C48A H48D 109.5 . .
Si2A C48A H48E 109.5 . .
H48D C48A H48E 109.5 . .
Si2A C48A H48F 109.5 . .
H48D C48A H48F 109.5 . .
H48E C48A H48F 109.5 . .
C47 C49A C52A 105.2(8) . .
C47 C49A C51A 112.8(7) . .
C52A C49A C51A 107.3(7) . .
C47 C49A Si2A 110.9(5) . .
C52A C49A Si2A 110.2(6) . .
C51A C49A Si2A 110.3(6) . .
Si2A C50A H50D 109.5 . .
Si2A C50A H50E 109.5 . .
H50D C50A H50E 109.5 . .
Si2A C50A H50F 109.5 . .
H50D C50A H50F 109.5 . .
H50E C50A H50F 109.5 . .
C49A C51A H51D 109.5 . .
C49A C51A H51E 109.5 . .
H51D C51A H51E 109.5 . .
C49A C51A H51F 109.5 . .
H51D C51A H51F 109.5 . .
H51E C51A H51F 109.5 . .
C49A C52A H52D 109.5 . .
C49A C52A H52E 109.5 . .
H52D C52A H52E 109.5 . .
C49A C52A H52F 109.5 . .
H52D C52A H52F 109.5 . .
H52E C52A H52F 109.5 . .
C2S C1S H1S1 109.5 . .
C2S C1S H1S2 109.5 . .
H1S1 C1S H1S2 109.5 . .
C2S C1S H1S3 109.5 . .
H1S1 C1S H1S3 109.5 . .
H1S2 C1S H1S3 109.5 . .
C3S C2S C1S 111.9(5) . .
C3S C2S H2S1 109.2 . .
C1S C2S H2S1 109.2 . .
C3S C2S H2S2 109.2 . .
C1S C2S H2S2 109.2 . .
H2S1 C2S H2S2 107.9 . .
C2S C3S C4S 106.1(5) . .
C2S C3S H3S1 110.5 . .
C4S C3S H3S1 110.5 . .
C2S C3S H3S2 110.5 . .
C4S C3S H3S2 110.5 . .
H3S1 C3S H3S2 108.7 . .
C5S C4S C3SA 141.6(9) . .
C5S C4S C3S 106.1(5) . .
C5S C4S H4S1 110.5 . .
C3S C4S H4S1 110.5 . .
C5S C4S H4S2 110.5 . .
C3S C4S H4S2 110.5 . .
H4S1 C4S H4S2 108.7 . .
C6S C5S C4S 112.8(5) . .
C6S C5S K1 127.6(4) . 1_554
C4S C5S K1 117.4(4) . 1_554
C6S C5S H5S1 109.0 . .
C4S C5S H5S1 109.0 . .
K1 C5S H5S1 68.1 1_554 .
C6S C5S H5S2 109.0 . .
C4S C5S H5S2 109.0 . .
K1 C5S H5S2 40.1 1_554 .
H5S1 C5S H5S2 107.8 . .
C5S C6S H6S1 109.5 . .
C5S C6S H6S2 109.5 . .
H6S1 C6S H6S2 109.5 . .
C5S C6S H6S3 109.5 . .
H6S1 C6S H6S3 109.5 . .
H6S2 C6S H6S3 109.5 . .
C1S C2SA C3SA 104.8(7) . .
C1S C2SA H2S3 110.8 . .
C3SA C2SA H2S3 110.8 . .
C1S C2SA H2S4 110.8 . .
C3SA C2SA H2S4 110.8 . .
H2S3 C2SA H2S4 108.9 . .
C4S C3SA C2SA 111.6(8) . .
C4S C3SA H3S3 109.3 . .
C2SA C3SA H3S3 109.3 . .
C4S C3SA H3S4 109.3 . .
C2SA C3SA H3S4 109.3 . .
H3S3 C3SA H3S4 108.0 . .

loop_
_geom_bond_atom_site_label_1
_geom_bond_atom_site_label_2
_geom_bond_distance
_geom_bond_site_symmetry_2
Y1 O1 2.232(10) .
Y1 N2 2.267(3) .
Y1 N1 2.276(3) .
Y1 O1A 2.522(11) .
Y1 C28 2.526(7) .
Y1 C28A 2.564(8) .
Y1 C27 2.567(7) .
Y1 C27A 2.588(8) .
Y1 C30 2.589(6) .
Y1 C29 2.609(5) .
Y1 C1 2.894(3) .
Y1 C29A 2.902(6) .
Fe1 C9 2.005(4) .
Fe1 C8 2.007(4) .
Fe1 C3 2.011(4) .
Fe1 C4 2.026(4) .
Fe1 C10 2.035(4) .
Fe1 C5 2.046(3) .
Fe1 C2 2.046(3) .
Fe1 C7 2.047(4) .
Fe1 C1 2.118(3) .
Fe1 C6 2.120(3) .
Si1 N1 1.702(3) .
Si1 C11 1.865(4) .
Si1 C12 1.870(4) .
Si1 C13 1.902(4) .
Si2 N2 1.828(4) .
Si2 C48 1.841(8) .
Si2 C49 1.884(7) .
Si2 C47 1.916(5) .
Si2A N2 1.606(4) .
Si2A C50A 1.883(13) .
Si2A C48A 1.904(9) .
Si2A C49A 1.933(9) .
K1 O3 2.836(3) .
K1 O5 2.838(3) .
K1 O4 2.858(3) .
K1 O2 2.860(3) .
K1 O7 2.862(3) .
K1 O6 2.894(3) .
K1 C29A 2.999(6) .
K1 C30 3.143(6) .
K1 C29 3.187(6) .
K1 C28A 3.281(9) .
K1 C30A 3.291(6) .
K1 C31 3.414(6) .
O2 C35 1.415(4) .
O2 C46 1.422(5) .
O3 C37 1.398(5) .
O3 C36 1.418(5) .
O4 C39 1.404(5) .
O4 C38 1.414(5) .
O5 C41 1.405(5) .
O5 C40 1.417(4) .
O6 C43 1.412(5) .
O6 C42 1.415(5) .
O7 C44 1.403(5) .
O7 C45 1.417(4) .
N1 C1 1.398(4) .
N2 C6 1.386(4) .
C1 C5 1.429(4) .
C1 C2 1.430(4) .
C2 C3 1.420(5) .
C2 H2 0.9500 .
C3 C4 1.395(5) .
C3 H3 0.9500 .
C4 C5 1.402(5) .
C4 H4 0.9500 .
C5 H5 0.9500 .
C6 C10 1.423(5) .
C6 C7 1.430(5) .
C7 C8 1.398(5) .
C7 H7 0.9500 .
C8 C9 1.385(6) .
C8 H8 0.9500 .
C9 C10 1.411(6) .
C9 H9 0.9500 .
C10 H10 0.9500 .
C11 H11A 0.9800 .
C11 H11B 0.9800 .
C11 H11C 0.9800 .
C12 H12A 0.9800 .
C12 H12B 0.9800 .
C12 H12C 0.9800 .
C13 C14 1.515(6) .
C13 C15 1.529(6) .
C13 C16 1.533(6) .
C14 H14A 0.9800 .
C14 H14B 0.9800 .
C14 H14C 0.9800 .
C15 H15A 0.9800 .
C15 H15B 0.9800 .
C15 H15C 0.9800 .
C16 H16A 0.9800 .
C16 H16B 0.9800 .
C16 H16C 0.9800 .
O1 C17 1.415(14) .
O1 C20 1.463(16) .
C17 C18 1.481(12) .
C17 H17A 0.9900 .
C17 H17B 0.9900 .
C18 C19 1.501(14) .
C18 H18A 0.9900 .
C18 H18B 0.9900 .
C19 C20 1.549(14) .
C19 H19A 0.9900 .
C19 H19B 0.9900 .
C20 H20A 0.9900 .
C20 H20B 0.9900 .
C21 C22 1.3900 .
C21 C26 1.3900 .
C21 C27 1.529(10) .
C22 C23 1.3900 .
C22 H22 0.9500 .
C23 C24 1.3900 .
C23 H23 0.9500 .
C24 C25 1.3900 .
C24 H24 0.9500 .
C25 C26 1.3900 .
C25 H25 0.9500 .
C26 H26 0.9500 .
C27 C28 1.478(11) .
C28 C29 1.450(9) .
C29 C30 1.3900 .
C29 C34 1.3900 .
C30 C31 1.3900 .
C30 H30 0.9500 .
C31 C32 1.3900 .
C31 H31 0.9500 .
C32 C33 1.3900 .
C32 H32 0.9500 .
C33 C34 1.3900 .
C33 H33 0.9500 .
C34 H34 0.9500 .
O1A C20A 1.462(17) .
O1A C17A 1.471(14) .
C17A C18A 1.519(11) .
C17A H17C 0.9900 .
C17A H17D 0.9900 .
C18A C19A 1.502(18) .
C18A H18C 0.9900 .
C18A H18D 0.9900 .
C19A C20A 1.448(17) .
C19A H19C 0.9900 .
C19A H19D 0.9900 .
C20A H20C 0.9900 .
C20A H20D 0.9900 .
C21A C22A 1.3900 .
C21A C26A 1.3900 .
C21A C27A 1.503(9) .
C22A C23A 1.3900 .
C22A H22A 0.9500 .
C23A C24A 1.3900 .
C23A H23A 0.9500 .
C24A C25A 1.3900 .
C24A H24A 0.9500 .
C25A C26A 1.3900 .
C25A H25A 0.9500 .
C26A H26A 0.9500 .
C27A C28A 1.507(12) .
C28A C29A 1.452(10) .
C29A C30A 1.3900 .
C29A C34A 1.3900 .
C30A C31A 1.3900 .
C30A H30A 0.9500 .
C31A C32A 1.3900 .
C31A H31A 0.9500 .
C32A C33A 1.3900 .
C32A H32A 0.9500 .
C33A C34A 1.3900 .
C33A H33A 0.9500 .
C34A H34A 0.9500 .
C35 C36 1.474(6) .
C35 H35A 0.9900 .
C35 H35B 0.9900 .
C36 H36A 0.9900 .
C36 H36B 0.9900 .
C37 C38 1.475(6) .
C37 H37A 0.9900 .
C37 H37B 0.9900 .
C38 H38A 0.9900 .
C38 H38B 0.9900 .
C39 C40 1.485(6) .
C39 H39A 0.9900 .
C39 H39B 0.9900 .
C40 H40A 0.9900 .
C40 H40B 0.9900 .
C41 C42 1.487(6) .
C41 H41A 0.9900 .
C41 H41B 0.9900 .
C42 H42A 0.9900 .
C42 H42B 0.9900 .
C43 C44 1.493(6) .
C43 H43A 0.9900 .
C43 H43B 0.9900 .
C44 H44A 0.9900 .
C44 H44B 0.9900 .
C45 C46 1.483(5) .
C45 H45A 0.9900 .
C45 H45B 0.9900 .
C46 H46A 0.9900 .
C46 H46B 0.9900 .
C47 C49A 1.368(10) .
C47 H47A 0.9800 .
C47 H47B 0.9800 .
C47 H47C 0.9800 .
C47 H47D 0.9800 .
C47 H47E 0.9800 .
C47 H47F 0.9800 .
C48 H48A 0.9800 .
C48 H48B 0.9800 .
C48 H48C 0.9800 .
C49 C51 1.516(9) .
C49 C52 1.543(9) .
C49 C50 1.557(12) .
C50 H50A 0.9800 .
C50 H50B 0.9800 .
C50 H50C 0.9800 .
C51 H51A 0.9800 .
C51 H51B 0.9800 .
C51 H51C 0.9800 .
C52 H52A 0.9800 .
C52 H52B 0.9800 .
C52 H52C 0.9800 .
C48A H48D 0.9800 .
C48A H48E 0.9800 .
C48A H48F 0.9800 .
C49A C52A 1.526(10) .
C49A C51A 1.530(11) .
C50A H50D 0.9800 .
C50A H50E 0.9800 .
C50A H50F 0.9800 .
C51A H51D 0.9800 .
C51A H51E 0.9800 .
C51A H51F 0.9800 .
C52A H52D 0.9800 .
C52A H52E 0.9800 .
C52A H52F 0.9800 .
C1S C2S 1.539(7) .
C1S C2SA 1.558(8) .
C1S H1S1 0.9800 .
C1S H1S2 0.9800 .
C1S H1S3 0.9800 .
C2S C3S 1.518(7) .
C2S H2S1 0.9900 .
C2S H2S2 0.9900 .
C3S C4S 1.554(7) .
C3S H3S1 0.9900 .
C3S H3S2 0.9900 .
C4S C5S 1.485(7) .
C4S C3SA 1.523(8) .
C4S H4S1 0.9900 .
C4S H4S2 0.9900 .
C5S C6S 1.473(6) .
C5S K1 3.513(6) 1_554
C5S H5S1 0.9900 .
C5S H5S2 0.9900 .
C6S H6S1 0.9800 .
C6S H6S2 0.9800 .
C6S H6S3 0.9800 .
C2SA C3SA 1.552(9) .
C2SA H2S3 0.9900 .
C2SA H2S4 0.9900 .
C3SA H3S3 0.9900 .
C3SA H3S4 0.9900 .
